data_7702266
loop_
_publ_author_name
'Kellert, Martin'
'Hoppenz, Paul'
'L\"onnecke, Peter'
'Worm, Dennis J.'
'Riedl, Bernd'
'Koebberling, Johannes'
'Beck-Sickinger, Annette G'
'Hey-Hawkins, Evamarie'

_publ_section_title
;
 Tuning a modular system - synthesis and characterisation of a boron-rich
 s-triazine-based carboxylic acid and amine bearing a galactopyranosyl
 moiety.
;
_journal_issue 1
_journal_name_full 'Dalton transactions (Cambridge, England : 2003)'
_journal_page_first 57
_journal_page_last 69
_journal_paper_doi 10.1039/c9dt04031e
_journal_volume 49
_journal_year 2020
_chemical_absolute_configuration rmad
_chemical_formula_moiety 'C21 H44 B20 N4 O7 S2, 0.5(C3 H6 O)'
_chemical_formula_sum 'C22.5 H47 B20 N4 O7.5 S2'
_chemical_formula_weight 773.96
_space_group_crystal_system monoclinic
_space_group_IT_number 4
_space_group_name_Hall 'P 2yb'
_space_group_name_H-M_alt 'P 1 21 1'
_atom_sites_solution_hydrogens mixed
_atom_sites_solution_primary dual
_atom_sites_solution_secondary difmap
_audit_creation_method SHELXL-2018/3
_audit_update_record
;
2019-10-08 deposited with the CCDC.	2019-11-26 downloaded from the CCDC.
;
_cell_angle_alpha 90
_cell_angle_beta 106.902(3)
_cell_angle_gamma 90
_cell_formula_units_Z 4
_cell_length_a 11.2240(3)
_cell_length_b 30.3783(7)
_cell_length_c 12.4349(4)
_cell_measurement_reflns_used 9941
_cell_measurement_temperature 130(2)
_cell_measurement_theta_max 28.0700
_cell_measurement_theta_min 2.1530
_cell_volume 4056.7(2)
_computing_cell_refinement
;
CrysAlisPro, Agilent Technologies,
Version 1.171.37.35 (release 13-08-2014 CrysAlis171 .NET)
(compiled Aug 13 2014,18:06:01)
;
_computing_data_collection
;
CrysAlisPro, Agilent Technologies,
Version 1.171.37.35 (release 13-08-2014 CrysAlis171 .NET)
(compiled Aug 13 2014,18:06:01)
;
_computing_data_reduction
;
CrysAlisPro, Agilent Technologies,
Version 1.171.37.35 (release 13-08-2014 CrysAlis171 .NET)
(compiled Aug 13 2014,18:06:01)
;
_computing_molecular_graphics
;
 ORTEP3 for Windows
 L. J. Farrugia, J. Appl. Crystallogr. 1997, 30, 565.
;
_computing_publication_material
;
 WINGX
 L.J. Farrugia,
 J. Appl. Cryst., 2012, 45, 849-854.
;
_computing_structure_refinement 'SHELXL-2018/3 (Sheldrick, 2018)'
_computing_structure_solution
;
 SHELXT-2014
 Program for Crystal Structure Analysis (Release 2014-4)
 G. M. Sheldrick, Instit\"ut f\"ur Anorganische Chemie der Universit\"at,
 Tammanstrasse 4, D-3400 G\"ottingen, Germany.
 G. M. Sheldrick, Acta. Cryst., 2015, A71, 3 - 8
;
_diffrn_ambient_temperature 130(2)
_diffrn_detector_area_resol_mean 16.3560
_diffrn_measured_fraction_theta_full 1.000
_diffrn_measured_fraction_theta_max 0.909
_diffrn_measurement_device_type 'Xcalibur, Sapphire3, Gemini'
_diffrn_measurement_method '\w scans'
_diffrn_radiation_type MoK\a
_diffrn_radiation_wavelength 0.71073
_diffrn_reflns_av_R_equivalents 0.0395
_diffrn_reflns_av_unetI/netI 0.0697
_diffrn_reflns_Laue_measured_fraction_full 1.000
_diffrn_reflns_Laue_measured_fraction_max 0.909
_diffrn_reflns_limit_h_max 14
_diffrn_reflns_limit_h_min -14
_diffrn_reflns_limit_k_max 39
_diffrn_reflns_limit_k_min -40
_diffrn_reflns_limit_l_max 14
_diffrn_reflns_limit_l_min -15
_diffrn_reflns_number 36542
_diffrn_reflns_point_group_measured_fraction_full 0.999
_diffrn_reflns_point_group_measured_fraction_max 0.886
_diffrn_reflns_theta_full 26.375
_diffrn_reflns_theta_max 28.306
_diffrn_reflns_theta_min 2.011
_diffrn_source 'Enhance (Mo) X-ray Source'
_exptl_absorpt_coefficient_mu 0.178
_exptl_absorpt_correction_T_max 1.00000
_exptl_absorpt_correction_T_min 0.99777
_exptl_absorpt_correction_type multi-scan
_exptl_absorpt_process_details
;
CrysAlisPro, Agilent Technologies,
Version 1.171.37.35 (release 13-08-2014 CrysAlis171 .NET)
(compiled Aug 13 2014,18:06:01)
Empirical absorption correction using spherical harmonics,
 implemented in SCALE3 ABSPACK scaling algorithm.
Empirical absorption correction using spherical harmonics,
 implemented in SCALE3 ABSPACK scaling algorithm.
;
_exptl_crystal_colour 'clear colourless'
_exptl_crystal_density_diffrn 1.267
_exptl_crystal_description prism
_exptl_crystal_F_000 1608
_exptl_crystal_size_max 0.40
_exptl_crystal_size_mid 0.20
_exptl_crystal_size_min 0.10
_refine_diff_density_max 0.215
_refine_diff_density_min -0.208
_refine_diff_density_rms 0.041
_refine_ls_abs_structure_details
;
 Flack x determined using 5210 quotients [(I+)-(I-)]/[(I+)+(I-)]
 (Parsons, Flack and Wagner, Acta Cryst. B69 (2013) 249-259).
;
_refine_ls_abs_structure_Flack 0.04(3)
_refine_ls_extinction_method none
_refine_ls_goodness_of_fit_ref 0.987
_refine_ls_hydrogen_treatment mixed
_refine_ls_matrix_type full
_refine_ls_number_parameters 1275
_refine_ls_number_reflns 17888
_refine_ls_number_restraints 1
_refine_ls_restrained_S_all 0.987
_refine_ls_R_factor_all 0.0682
_refine_ls_R_factor_gt 0.0452
_refine_ls_shift/su_max 0.001
_refine_ls_shift/su_mean 0.000
_refine_ls_structure_factor_coef Fsqd
_refine_ls_weighting_details 'w=1/[\s^2^(Fo^2^)+(0.0292P)^2^] where P=(Fo^2^+2Fc^2^)/3'
_refine_ls_weighting_scheme calc
_refine_ls_wR_factor_gt 0.0732
_refine_ls_wR_factor_ref 0.0801
_reflns_Friedel_coverage 0.913
_reflns_Friedel_fraction_full 0.999
_reflns_Friedel_fraction_max 0.861
_reflns_number_gt 13859
_reflns_number_total 17888
_reflns_threshold_expression 'I > 2\s(I)'
_cod_data_source_file c9dt04031e2.cif
_cod_data_source_block 6_x2375fin
_cod_depositor_comments 'Adding full bibliography for 7702266--7702273.cif.'
_cod_original_sg_symbol_H-M 'P 21'
_cod_original_formula_sum 'C22.50 H47 B20 N4 O7.50 S2'
_cod_database_code 7702266
_shelx_shelxl_version_number 2018/3
_shelx_space_group_comment
;
The symmetry employed for this shelxl refinement is uniquely defined
by the following loop, which should always be used as a source of
symmetry information in preference to the above space-group names.
They are only intended as comments.
;

loop_
_space_group_symop_operation_xyz
'x, y, z'
'-x, y+1/2, -z'

loop_
_atom_site_label
_atom_site_type_symbol
_atom_site_fract_x
_atom_site_fract_y
_atom_site_fract_z
_atom_site_U_iso_or_equiv
_atom_site_adp_type
_atom_site_occupancy
_atom_site_site_symmetry_order
_atom_site_calc_flag
_atom_site_refinement_flags_posn
_atom_site_refinement_flags_adp
S1 S 0.85128(9) 0.69220(3) 0.43796(9) 0.0275(2) Uani 1 1 d . .
S2 S 0.57168(8) 0.59328(3) 0.61213(9) 0.0298(2) Uani 1 1 d . .
O1 O 0.8750(2) 0.52065(9) 0.1830(2) 0.0358(6) Uani 1 1 d . .
O2 O 1.0805(2) 0.52861(8) 0.2670(2) 0.0311(6) Uani 1 1 d . .
O3 O 1.2644(2) 0.49505(8) 0.0899(2) 0.0314(6) Uani 1 1 d . .
O4 O 1.3136(2) 0.58045(8) 0.2069(2) 0.0354(7) Uani 1 1 d . .
O5 O 1.4864(2) 0.55612(9) 0.1647(3) 0.0397(7) Uani 1 1 d . .
O6 O 1.4837(2) 0.44837(8) 0.2830(2) 0.0289(6) Uani 1 1 d . .
O7 O 1.3406(2) 0.42483(9) 0.1258(2) 0.0401(7) Uani 1 1 d . .
N1 N 0.8417(2) 0.60477(9) 0.4167(2) 0.0213(7) Uani 1 1 d . .
N2 N 0.7158(3) 0.63966(9) 0.5162(3) 0.0232(7) Uani 1 1 d . .
N3 N 0.7049(2) 0.56187(9) 0.4908(2) 0.0192(6) Uani 1 1 d . .
N4 N 0.8350(3) 0.52938(10) 0.4021(3) 0.0220(7) Uani 1 1 d . .
C1 C 1.1266(4) 0.73300(14) 0.2743(4) 0.0369(11) Uani 1 1 d . .
C2 C 1.1022(4) 0.64961(14) 0.2295(4) 0.0310(9) Uani 1 1 d . .
C3 C 0.7986(3) 0.63938(11) 0.4565(3) 0.0213(8) Uani 1 1 d . .
C4 C 0.6753(3) 0.59958(11) 0.5310(3) 0.0212(8) Uani 1 1 d . .
C5 C 0.7929(3) 0.56624(11) 0.4371(3) 0.0210(8) Uani 1 1 d . .
C6 C 0.9575(3) 0.52823(13) 0.3854(3) 0.0240(8) Uani 1 1 d . .
C7 C 0.9601(3) 0.52573(11) 0.2660(3) 0.0242(8) Uani 1 1 d . .
C8 C 1.1091(3) 0.52065(15) 0.1629(3) 0.0325(9) Uani 1 1 d . .
C9 C 1.2424(3) 0.50492(13) 0.1945(3) 0.0269(8) Uani 1 1 d . .
C10 C 1.3392(3) 0.53744(12) 0.2582(3) 0.0253(8) Uani 1 1 d . .
C11 C 1.4693(3) 0.52599(12) 0.2472(3) 0.0278(8) Uani 1 1 d . .
C12 C 1.4812(3) 0.48077(13) 0.2009(3) 0.0264(9) Uani 1 1 d . .
C13 C 1.3700(3) 0.46828(13) 0.1015(3) 0.0328(9) Uani 1 1 d . .
C14 C 1.4132(3) 0.59388(13) 0.1638(3) 0.0326(9) Uani 1 1 d . .
C15 C 1.3579(4) 0.60760(15) 0.0439(4) 0.0516(12) Uani 1 1 d . .
H15A H 1.424815 0.614452 0.010517 0.077 Uiso 1 1 calc R U
H15B H 1.305863 0.633740 0.040855 0.077 Uiso 1 1 calc R U
H15C H 1.306830 0.583584 0.001764 0.077 Uiso 1 1 calc R U
C16 C 1.4879(4) 0.62941(14) 0.2374(4) 0.0488(12) Uani 1 1 d . .
H16A H 1.517324 0.618838 0.315096 0.073 Uiso 1 1 calc R U
H16B H 1.435482 0.655485 0.234023 0.073 Uiso 1 1 calc R U
H16C H 1.559441 0.637090 0.211032 0.073 Uiso 1 1 calc R U
C17 C 1.4324(3) 0.40940(13) 0.2245(3) 0.0348(10) Uani 1 1 d . .
C18 C 1.5295(4) 0.38290(14) 0.1904(4) 0.0453(12) Uani 1 1 d . .
H18A H 1.568341 0.401328 0.145289 0.068 Uiso 1 1 calc R U
H18B H 1.489986 0.357379 0.146079 0.068 Uiso 1 1 calc R U
H18C H 1.593303 0.372828 0.257908 0.068 Uiso 1 1 calc R U
C19 C 1.3700(4) 0.38405(14) 0.2964(4) 0.0498(13) Uani 1 1 d . .
H19A H 1.432905 0.373653 0.364105 0.075 Uiso 1 1 calc R U
H19B H 1.325929 0.358754 0.254163 0.075 Uiso 1 1 calc R U
H19C H 1.310501 0.403155 0.318080 0.075 Uiso 1 1 calc R U
C20 C 0.6562(4) 0.71364(13) 0.8326(4) 0.0318(10) Uani 1 1 d . .
C21 C 0.4395(4) 0.72490(13) 0.6874(4) 0.0320(10) Uani 1 1 d . .
B1 B 1.1370(5) 0.69717(16) 0.1744(5) 0.0382(12) Uani 1 1 d . .
B2 B 1.1969(5) 0.68437(16) 0.3198(5) 0.0369(12) Uani 1 1 d . .
B3 B 1.0051(5) 0.73005(17) 0.1556(5) 0.0399(13) Uani 1 1 d . .
B4 B 0.9890(5) 0.67371(16) 0.1247(4) 0.0356(12) Uani 1 1 d . .
B5 B 1.1019(4) 0.71006(15) 0.3907(4) 0.0309(11) Uani 1 1 d . .
B6 B 0.9817(4) 0.73833(15) 0.2885(4) 0.0318(11) Uani 1 1 d . .
B7 B 0.8904(4) 0.69912(16) 0.1945(4) 0.0324(11) Uani 1 1 d . .
B8 B 0.9529(4) 0.64702(15) 0.2384(4) 0.0280(10) Uani 1 1 d . .
B9 B 1.0837(4) 0.65350(15) 0.3606(4) 0.0282(10) Uani 1 1 d . .
B10 B 0.9500(4) 0.68702(13) 0.3407(4) 0.0234(10) Uani 1 1 d . .
B11 B 0.5172(4) 0.73762(16) 0.8210(4) 0.0319(11) Uani 1 1 d . .
B12 B 0.5887(4) 0.74064(15) 0.7101(4) 0.0305(11) Uani 1 1 d . .
B13 B 0.5554(4) 0.68655(15) 0.8885(4) 0.0295(10) Uani 1 1 d . .
B14 B 0.4100(4) 0.69429(15) 0.7907(4) 0.0290(10) Uani 1 1 d . .
B15 B 0.6726(4) 0.69166(14) 0.7112(4) 0.0268(10) Uani 1 1 d . .
B16 B 0.6519(4) 0.65785(15) 0.8210(4) 0.0285(10) Uani 1 1 d . .
B17 B 0.4924(4) 0.64435(15) 0.7908(4) 0.0269(10) Uani 1 1 d . .
B18 B 0.4142(4) 0.67029(14) 0.6616(4) 0.0256(10) Uani 1 1 d . .
B19 B 0.5252(4) 0.69872(14) 0.6118(4) 0.0275(10) Uani 1 1 d . .
B20 B 0.5637(4) 0.64746(13) 0.6801(4) 0.0217(9) Uani 1 1 d . .
H1N4 H 0.807(4) 0.5040(13) 0.415(3) 0.040(12) Uiso 1 1 d . .
H1X H 1.208(3) 0.6985(11) 0.127(3) 0.034(10) Uiso 1 1 d . .
H2X H 1.294(4) 0.6803(13) 0.355(4) 0.055(13) Uiso 1 1 d . .
H3X H 0.986(3) 0.7542(13) 0.096(4) 0.048(13) Uiso 1 1 d . .
H4X H 0.954(4) 0.6608(13) 0.043(4) 0.049(12) Uiso 1 1 d . .
H5X H 1.136(3) 0.7242(10) 0.465(3) 0.016(9) Uiso 1 1 d . .
H6X H 0.953(3) 0.7703(12) 0.326(3) 0.036(11) Uiso 1 1 d . .
H7X H 0.790(3) 0.7054(11) 0.155(3) 0.028(10) Uiso 1 1 d . .
H8X H 0.906(3) 0.6172(10) 0.222(3) 0.017(9) Uiso 1 1 d . .
H9X H 1.113(3) 0.6250(12) 0.419(3) 0.033(10) Uiso 1 1 d . .
H11X H 0.507(3) 0.7685(11) 0.863(3) 0.029(10) Uiso 1 1 d . .
H12X H 0.615(3) 0.7722(11) 0.691(3) 0.025(10) Uiso 1 1 d . .
H13X H 0.582(3) 0.6859(11) 0.979(3) 0.033(10) Uiso 1 1 d . .
H14X H 0.324(3) 0.6983(11) 0.811(3) 0.030(10) Uiso 1 1 d . .
H15X H 0.757(3) 0.6935(11) 0.695(3) 0.025(9) Uiso 1 1 d . .
H16X H 0.723(3) 0.6381(12) 0.870(3) 0.032(10) Uiso 1 1 d . .
H17X H 0.463(3) 0.6144(11) 0.820(3) 0.019(9) Uiso 1 1 d . .
H18X H 0.331(3) 0.6597(10) 0.601(3) 0.025(9) Uiso 1 1 d . .
H19X H 0.505(3) 0.7071(11) 0.521(3) 0.035(11) Uiso 1 1 d . .
H1 H 1.180(4) 0.7583(14) 0.291(4) 0.050(13) Uiso 1 1 d . .
H2 H 1.132(4) 0.6219(13) 0.211(3) 0.042(12) Uiso 1 1 d . .
H6A H 1.010(3) 0.5525(12) 0.422(3) 0.031(10) Uiso 1 1 d . .
H6B H 0.999(3) 0.5013(12) 0.419(3) 0.028(10) Uiso 1 1 d . .
H8A H 1.095(3) 0.5490(13) 0.116(3) 0.047(12) Uiso 1 1 d . .
H8B H 1.055(3) 0.4964(11) 0.121(3) 0.022(9) Uiso 1 1 d . .
H9 H 1.251(3) 0.4752(11) 0.242(3) 0.022(9) Uiso 1 1 d . .
H10 H 1.338(3) 0.5406(10) 0.343(3) 0.018(9) Uiso 1 1 d . .
H11 H 1.536(3) 0.5301(10) 0.320(3) 0.019(9) Uiso 1 1 d . .
H12 H 1.562(3) 0.4781(11) 0.176(3) 0.030(10) Uiso 1 1 d . .
H13 H 1.391(3) 0.4682(10) 0.024(3) 0.021(9) Uiso 1 1 d . .
H20 H 0.726(3) 0.7262(11) 0.884(3) 0.030(11) Uiso 1 1 d . .
H21 H 0.376(4) 0.7425(13) 0.648(3) 0.040(12) Uiso 1 1 d . .
S3 S 0.64261(8) 0.31042(3) 0.55459(8) 0.0249(2) Uani 1 1 d . .
S4 S 0.88826(9) 0.41074(3) 0.35117(9) 0.0300(2) Uani 1 1 d . .
O8 O 0.3724(2) 0.47424(10) 0.4769(2) 0.0440(7) Uani 1 1 d . .
O9 O 0.3489(2) 0.46062(8) 0.6469(2) 0.0284(6) Uani 1 1 d . .
O10 O 0.0283(2) 0.48380(7) 0.6233(2) 0.0254(5) Uani 1 1 d . .
O11 O 0.1540(2) 0.41095(9) 0.7731(2) 0.0347(6) Uani 1 1 d . .
O12 O -0.0089(2) 0.43780(8) 0.8262(2) 0.0316(6) Uani 1 1 d . .
O13 O 0.0962(2) 0.55005(8) 0.8307(2) 0.0306(6) Uani 1 1 d . .
O14 O -0.0112(2) 0.55768(8) 0.6465(2) 0.0313(6) Uani 1 1 d . .
N5 N 0.6350(2) 0.39878(9) 0.5631(2) 0.0212(7) Uani 1 1 d . .
N6 N 0.7581(3) 0.36439(9) 0.4607(3) 0.0234(7) Uani 1 1 d . .
N7 N 0.7512(2) 0.44263(9) 0.4686(2) 0.0207(6) Uani 1 1 d . .
N8 N 0.6333(3) 0.47443(10) 0.5706(3) 0.0219(7) Uani 1 1 d . .
C22 C 0.4115(4) 0.35236(14) 0.7798(4) 0.0310(10) Uani 1 1 d . .
C23 C 0.3738(4) 0.26967(14) 0.7298(4) 0.0347(10) Uani 1 1 d . .
C24 C 0.6819(3) 0.36429(11) 0.5249(3) 0.0210(8) Uani 1 1 d . .
C25 C 0.7885(3) 0.40448(11) 0.4361(3) 0.0227(8) Uani 1 1 d . .
C26 C 0.6733(3) 0.43776(11) 0.5330(3) 0.0211(8) Uani 1 1 d . .
C27 C 0.5518(3) 0.47356(13) 0.6413(3) 0.0225(8) Uani 1 1 d . .
C28 C 0.4155(3) 0.46959(11) 0.5755(3) 0.0246(8) Uani 1 1 d . .
C29 C 0.2156(3) 0.45801(14) 0.5988(3) 0.0283(8) Uani 1 1 d . .
C30 C 0.1592(3) 0.48071(12) 0.6803(3) 0.0235(8) Uani 1 1 d . .
C31 C 0.1776(3) 0.45707(12) 0.7907(3) 0.0268(9) Uani 1 1 d . .
C32 C 0.0822(3) 0.47187(12) 0.8509(3) 0.0268(8) Uani 1 1 d . .
C33 C 0.0126(3) 0.51338(12) 0.8030(3) 0.0271(9) Uani 1 1 d . .
C34 C -0.0334(3) 0.51386(11) 0.6755(3) 0.0251(8) Uani 1 1 d . .
C35 C 0.0514(3) 0.39800(13) 0.8129(3) 0.0304(9) Uani 1 1 d . .
C36 C -0.0387(4) 0.37152(14) 0.7240(4) 0.0495(13) Uani 1 1 d . .
H36A H -0.111621 0.364371 0.748868 0.074 Uiso 1 1 calc R U
H36B H 0.001539 0.344244 0.710782 0.074 Uiso 1 1 calc R U
H36C H -0.064839 0.388611 0.654264 0.074 Uiso 1 1 calc R U
C37 C 0.0998(4) 0.37441(14) 0.9239(4) 0.0463(11) Uani 1 1 d . .
H37A H 0.158489 0.393516 0.977558 0.069 Uiso 1 1 calc R U
H37B H 0.142213 0.347307 0.913108 0.069 Uiso 1 1 calc R U
H37C H 0.029998 0.367108 0.953162 0.069 Uiso 1 1 calc R U
C38 C 0.0465(3) 0.58225(12) 0.7464(3) 0.0319(9) Uani 1 1 d . .
C39 C -0.0510(4) 0.60989(14) 0.7773(4) 0.0481(12) Uani 1 1 d . .
H39A H -0.116105 0.590671 0.789228 0.072 Uiso 1 1 calc R U
H39B H -0.087889 0.630593 0.716277 0.072 Uiso 1 1 calc R U
H39C H -0.011971 0.626312 0.846448 0.072 Uiso 1 1 calc R U
C40 C 0.1511(4) 0.60920(14) 0.7274(4) 0.0462(12) Uani 1 1 d . .
H40A H 0.192694 0.625484 0.796085 0.069 Uiso 1 1 calc R U
H40B H 0.117487 0.630007 0.665796 0.069 Uiso 1 1 calc R U
H40C H 0.211119 0.589659 0.707915 0.069 Uiso 1 1 calc R U
C41 C 0.8403(4) 0.28124(13) 0.1663(4) 0.0340(10) Uani 1 1 d . .
C42 C 1.0540(4) 0.27861(13) 0.3222(4) 0.0331(10) Uani 1 1 d . .
B21 B 0.3739(5) 0.30520(17) 0.8334(5) 0.0374(12) Uani 1 1 d . .
B22 B 0.3084(4) 0.31928(16) 0.6909(4) 0.0337(11) Uani 1 1 d . .
B23 B 0.5266(5) 0.32597(16) 0.8793(4) 0.0331(11) Uani 1 1 d . .
B24 B 0.5015(5) 0.26967(16) 0.8448(4) 0.0334(11) Uani 1 1 d . .
B25 B 0.4193(4) 0.34913(15) 0.6454(4) 0.0273(10) Uani 1 1 d . .
B26 B 0.5558(4) 0.35316(15) 0.7625(4) 0.0277(10) Uani 1 1 d . .
B27 B 0.6144(4) 0.29958(15) 0.8011(4) 0.0300(11) Uani 1 1 d . .
B28 B 0.5147(4) 0.26260(15) 0.7069(4) 0.0279(10) Uani 1 1 d . .
B29 B 0.3936(4) 0.29255(15) 0.6118(4) 0.0300(11) Uani 1 1 d . .
B30 B 0.5485(4) 0.31384(14) 0.6559(4) 0.0222(9) Uani 1 1 d . .
B31 B 0.9856(4) 0.26039(16) 0.1915(4) 0.0331(11) Uani 1 1 d . .
B32 B 0.9073(4) 0.26035(16) 0.2970(4) 0.0310(11) Uani 1 1 d . .
B33 B 0.9426(4) 0.30806(15) 0.1126(4) 0.0301(10) Uani 1 1 d . .
B34 B 1.0853(4) 0.30625(16) 0.2143(5) 0.0364(12) Uani 1 1 d . .
B35 B 0.8142(4) 0.30787(14) 0.2794(4) 0.0273(10) Uani 1 1 d . .
B36 B 0.8364(4) 0.33762(15) 0.1640(4) 0.0284(10) Uani 1 1 d . .
B37 B 0.9944(4) 0.35423(15) 0.1985(4) 0.0280(10) Uani 1 1 d . .
B38 B 1.0704(4) 0.33425(15) 0.3346(4) 0.0299(11) Uani 1 1 d . .
B39 B 0.9591(4) 0.30577(15) 0.3858(4) 0.0300(10) Uani 1 1 d . .
B40 B 0.9149(4) 0.35424(13) 0.3031(4) 0.0224(9) Uani 1 1 d . .
H1N8 H 0.653(3) 0.4985(12) 0.545(3) 0.033(11) Uiso 1 1 d . .
H21X H 0.318(3) 0.3009(11) 0.885(3) 0.027(10) Uiso 1 1 d . .
H22X H 0.205(3) 0.3270(12) 0.660(3) 0.042(11) Uiso 1 1 d . .
H23X H 0.557(3) 0.3403(11) 0.961(3) 0.030(10) Uiso 1 1 d . .
H24X H 0.515(3) 0.2428(11) 0.899(3) 0.020(9) Uiso 1 1 d . .
H25X H 0.388(3) 0.3737(11) 0.592(3) 0.022(9) Uiso 1 1 d . .
H26X H 0.611(3) 0.3831(11) 0.778(3) 0.018(9) Uiso 1 1 d . .
H27X H 0.710(4) 0.2943(12) 0.840(3) 0.047(12) Uiso 1 1 d . .
H28X H 0.536(3) 0.2298(11) 0.687(3) 0.025(9) Uiso 1 1 d . .
H29X H 0.347(3) 0.2805(12) 0.529(3) 0.040(11) Uiso 1 1 d . .
H31X H 1.008(3) 0.2303(12) 0.167(3) 0.032(10) Uiso 1 1 d . .
H32X H 0.879(3) 0.2294(12) 0.321(3) 0.029(10) Uiso 1 1 d . .
H33X H 0.930(3) 0.3075(11) 0.027(3) 0.029(10) Uiso 1 1 d . .
H34X H 1.170(3) 0.3017(11) 0.202(3) 0.031(10) Uiso 1 1 d . .
H35X H 0.716(3) 0.3063(11) 0.294(3) 0.031(10) Uiso 1 1 d . .
H36X H 0.758(3) 0.3560(12) 0.106(3) 0.042(11) Uiso 1 1 d . .
H37X H 1.017(3) 0.3863(12) 0.163(3) 0.033(10) Uiso 1 1 d . .
H38X H 1.145(3) 0.3463(10) 0.394(3) 0.020(9) Uiso 1 1 d . .
H39X H 0.976(3) 0.3005(11) 0.477(3) 0.038(11) Uiso 1 1 d . .
H22 H 0.384(3) 0.3753(12) 0.802(3) 0.030(11) Uiso 1 1 d . .
H23 H 0.322(3) 0.2437(13) 0.718(3) 0.040(12) Uiso 1 1 d . .
H27A H 0.578(3) 0.4491(10) 0.693(3) 0.013(8) Uiso 1 1 d . .
H27B H 0.565(3) 0.5010(12) 0.686(3) 0.036(11) Uiso 1 1 d . .
H29A H 0.189(4) 0.4280(14) 0.583(3) 0.051(13) Uiso 1 1 d . .
H29B H 0.193(3) 0.4728(11) 0.530(3) 0.023(10) Uiso 1 1 d . .
H30 H 0.196(3) 0.5110(10) 0.702(3) 0.019(9) Uiso 1 1 d . .
H31 H 0.263(3) 0.4610(10) 0.836(3) 0.024(9) Uiso 1 1 d . .
H32 H 0.123(3) 0.4752(10) 0.929(3) 0.012(8) Uiso 1 1 d . .
H33 H -0.059(3) 0.5156(11) 0.832(3) 0.022(9) Uiso 1 1 d . .
H34 H -0.127(3) 0.5072(9) 0.645(3) 0.014(8) Uiso 1 1 d . .
H41 H 0.765(4) 0.2649(13) 0.110(4) 0.051(13) Uiso 1 1 d . .
H42 H 1.115(3) 0.2622(11) 0.367(3) 0.023(10) Uiso 1 1 d . .
O15 O 0.5316(3) 0.45072(11) -0.0762(3) 0.0650(10) Uani 1 1 d . .
C43 C 0.6217(5) 0.52171(16) -0.0556(5) 0.0762(17) Uani 1 1 d . .
H43A H 0.535377 0.531714 -0.085999 0.114 Uiso 1 1 calc R U
H43B H 0.671849 0.533454 -0.101697 0.114 Uiso 1 1 calc R U
H43C H 0.655326 0.532207 0.021834 0.114 Uiso 1 1 calc R U
C44 C 0.6254(4) 0.47268(15) -0.0571(4) 0.0455(11) Uani 1 1 d . .
C45 C 0.7503(4) 0.45192(16) -0.0336(4) 0.0624(14) Uani 1 1 d . .
H45A H 0.741745 0.419841 -0.031920 0.094 Uiso 1 1 calc R U
H45B H 0.803499 0.462161 0.039325 0.094 Uiso 1 1 calc R U
H45C H 0.788036 0.460064 -0.092633 0.094 Uiso 1 1 calc R U

loop_
_atom_site_aniso_label
_atom_site_aniso_U_11
_atom_site_aniso_U_22
_atom_site_aniso_U_33
_atom_site_aniso_U_23
_atom_site_aniso_U_13
_atom_site_aniso_U_12
S1 0.0339(5) 0.0179(5) 0.0390(6) -0.0012(4) 0.0238(5) -0.0016(4)
S2 0.0368(5) 0.0203(5) 0.0435(6) -0.0053(4) 0.0293(5) -0.0048(4)
O1 0.0267(14) 0.0499(17) 0.0313(17) -0.0081(13) 0.0093(13) 0.0027(12)
O2 0.0213(13) 0.0491(17) 0.0269(16) -0.0091(12) 0.0131(11) -0.0016(11)
O3 0.0233(14) 0.0503(17) 0.0215(15) -0.0047(12) 0.0079(11) 0.0085(11)
O4 0.0342(15) 0.0352(16) 0.0442(19) 0.0116(13) 0.0228(13) 0.0072(11)
O5 0.0394(17) 0.0374(17) 0.053(2) 0.0063(14) 0.0309(15) 0.0036(12)
O6 0.0259(14) 0.0308(15) 0.0281(16) -0.0040(12) 0.0050(11) -0.0024(10)
O7 0.0311(15) 0.0404(17) 0.0415(19) -0.0153(13) -0.0009(13) -0.0005(11)
N1 0.0220(15) 0.0175(16) 0.0272(18) -0.0004(13) 0.0117(13) -0.0026(11)
N2 0.0274(16) 0.0188(16) 0.0292(19) -0.0013(13) 0.0172(14) 0.0001(12)
N3 0.0180(15) 0.0199(15) 0.0228(17) -0.0015(12) 0.0111(12) -0.0021(11)
N4 0.0235(16) 0.0182(17) 0.0297(19) -0.0038(14) 0.0164(14) -0.0025(12)
C1 0.043(3) 0.031(2) 0.046(3) -0.006(2) 0.027(2) -0.0138(19)
C2 0.035(2) 0.028(2) 0.038(3) -0.0029(19) 0.0210(19) 0.0003(17)
C3 0.0203(18) 0.021(2) 0.025(2) 0.0014(16) 0.0105(16) 0.0018(14)
C4 0.0201(18) 0.0205(19) 0.025(2) -0.0033(16) 0.0095(15) -0.0015(14)
C5 0.0190(18) 0.0221(19) 0.023(2) -0.0011(15) 0.0085(15) 0.0001(13)
C6 0.025(2) 0.024(2) 0.027(2) -0.0042(17) 0.0135(17) -0.0008(16)
C7 0.025(2) 0.0216(19) 0.028(2) -0.0027(16) 0.0119(17) 0.0004(14)
C8 0.024(2) 0.052(3) 0.025(2) -0.008(2) 0.0131(17) 0.0028(18)
C9 0.025(2) 0.043(2) 0.016(2) -0.0028(17) 0.0094(15) 0.0016(16)
C10 0.028(2) 0.027(2) 0.024(2) 0.0016(16) 0.0117(17) 0.0039(15)
C11 0.026(2) 0.030(2) 0.029(2) 0.0018(17) 0.0100(17) 0.0012(15)
C12 0.0215(19) 0.035(2) 0.024(2) 0.0003(18) 0.0098(16) 0.0019(16)
C13 0.025(2) 0.047(3) 0.028(2) -0.0052(19) 0.0100(18) 0.0071(16)
C14 0.034(2) 0.033(2) 0.037(2) 0.0031(19) 0.0191(18) 0.0008(17)
C15 0.067(3) 0.053(3) 0.040(3) 0.011(2) 0.023(2) 0.008(2)
C16 0.042(3) 0.048(3) 0.056(3) -0.012(2) 0.015(2) -0.006(2)
C17 0.027(2) 0.035(2) 0.038(3) -0.014(2) 0.0022(18) -0.0028(17)
C18 0.040(2) 0.041(3) 0.053(3) -0.016(2) 0.011(2) 0.0084(19)
C19 0.046(3) 0.041(3) 0.064(4) -0.002(2) 0.018(2) -0.008(2)
C20 0.032(2) 0.029(2) 0.035(3) -0.0102(19) 0.010(2) -0.0047(16)
C21 0.034(2) 0.025(2) 0.040(3) 0.0004(19) 0.015(2) 0.0082(17)
B1 0.050(3) 0.032(3) 0.044(3) -0.001(2) 0.032(3) -0.008(2)
B2 0.032(3) 0.041(3) 0.043(3) -0.005(2) 0.021(2) -0.007(2)
B3 0.056(3) 0.036(3) 0.037(3) 0.007(2) 0.027(3) -0.001(2)
B4 0.042(3) 0.039(3) 0.028(3) -0.004(2) 0.015(2) -0.005(2)
B5 0.033(3) 0.030(3) 0.035(3) -0.007(2) 0.020(2) -0.0082(19)
B6 0.041(3) 0.024(2) 0.036(3) 0.003(2) 0.020(2) -0.0023(19)
B7 0.034(3) 0.034(3) 0.032(3) 0.004(2) 0.014(2) 0.003(2)
B8 0.035(2) 0.024(2) 0.030(3) -0.004(2) 0.018(2) -0.0039(19)
B9 0.029(2) 0.031(3) 0.029(3) -0.003(2) 0.017(2) -0.0003(19)
B10 0.025(2) 0.020(2) 0.028(3) -0.0037(19) 0.0116(19) -0.0046(17)
B11 0.034(3) 0.029(3) 0.035(3) -0.006(2) 0.015(2) 0.0054(19)
B12 0.039(3) 0.020(2) 0.037(3) -0.003(2) 0.018(2) -0.0037(19)
B13 0.033(3) 0.030(3) 0.028(3) -0.002(2) 0.013(2) 0.0023(18)
B14 0.029(2) 0.026(2) 0.037(3) -0.002(2) 0.018(2) 0.0043(18)
B15 0.025(2) 0.025(2) 0.035(3) -0.003(2) 0.015(2) -0.0034(18)
B16 0.031(2) 0.025(2) 0.030(3) 0.002(2) 0.010(2) 0.0028(18)
B17 0.028(2) 0.027(2) 0.030(3) -0.001(2) 0.016(2) 0.0014(18)
B18 0.023(2) 0.026(2) 0.029(3) -0.0003(19) 0.009(2) 0.0013(17)
B19 0.033(2) 0.022(2) 0.031(3) 0.000(2) 0.015(2) -0.0014(17)
B20 0.023(2) 0.021(2) 0.025(2) -0.0035(18) 0.0133(18) -0.0029(16)
S3 0.0305(5) 0.0182(5) 0.0323(6) -0.0022(4) 0.0194(4) -0.0032(4)
S4 0.0385(5) 0.0205(5) 0.0426(6) -0.0047(4) 0.0302(5) -0.0054(4)
O8 0.0316(16) 0.075(2) 0.0300(18) 0.0089(15) 0.0160(13) 0.0013(13)
O9 0.0219(13) 0.0393(15) 0.0282(16) 0.0057(12) 0.0139(11) 0.0023(10)
O10 0.0205(13) 0.0315(14) 0.0257(15) -0.0037(11) 0.0088(11) 0.0020(10)
O11 0.0407(15) 0.0310(15) 0.0396(17) 0.0029(13) 0.0229(13) 0.0019(12)
O12 0.0287(14) 0.0343(15) 0.0357(17) -0.0044(13) 0.0154(12) -0.0057(11)
O13 0.0277(14) 0.0301(14) 0.0313(16) -0.0047(12) 0.0045(12) -0.0036(10)
O14 0.0311(14) 0.0288(14) 0.0315(16) -0.0022(12) 0.0049(12) -0.0025(10)
N5 0.0238(15) 0.0200(16) 0.0239(17) -0.0009(13) 0.0133(13) -0.0010(11)
N6 0.0261(16) 0.0191(16) 0.0296(19) -0.0035(13) 0.0154(14) -0.0037(12)
N7 0.0197(15) 0.0187(15) 0.0262(17) -0.0040(13) 0.0108(13) -0.0038(11)
N8 0.0238(16) 0.0155(16) 0.0334(19) -0.0009(14) 0.0193(14) -0.0011(12)
C22 0.033(2) 0.029(2) 0.036(3) -0.003(2) 0.019(2) 0.0034(17)
C23 0.040(2) 0.031(2) 0.041(3) -0.002(2) 0.024(2) -0.0121(18)
C24 0.0209(19) 0.022(2) 0.021(2) -0.0027(15) 0.0075(16) -0.0039(14)
C25 0.0215(18) 0.024(2) 0.025(2) -0.0048(16) 0.0100(15) -0.0021(14)
C26 0.0188(18) 0.0220(19) 0.024(2) -0.0011(15) 0.0081(15) -0.0021(13)
C27 0.027(2) 0.0191(19) 0.027(2) -0.0022(17) 0.0162(17) -0.0008(15)
C28 0.028(2) 0.0224(18) 0.028(2) -0.0001(16) 0.0160(17) 0.0039(14)
C29 0.021(2) 0.040(2) 0.026(2) 0.0005(19) 0.0100(16) 0.0008(16)
C30 0.0182(18) 0.031(2) 0.023(2) -0.0007(17) 0.0086(15) 0.0005(14)
C31 0.019(2) 0.035(2) 0.027(2) -0.0013(17) 0.0084(16) -0.0010(15)
C32 0.027(2) 0.036(2) 0.020(2) -0.0038(17) 0.0093(17) -0.0068(15)
C33 0.024(2) 0.030(2) 0.030(2) -0.0088(17) 0.0122(18) -0.0058(15)
C34 0.0180(19) 0.0267(19) 0.031(2) -0.0052(16) 0.0085(16) 0.0008(14)
C35 0.026(2) 0.033(2) 0.032(2) -0.0005(18) 0.0090(17) -0.0001(16)
C36 0.045(3) 0.041(3) 0.054(3) -0.015(2) 0.001(2) 0.001(2)
C37 0.051(3) 0.050(3) 0.041(3) 0.013(2) 0.019(2) -0.007(2)
C38 0.029(2) 0.030(2) 0.033(2) -0.0051(18) 0.0028(18) -0.0008(16)
C39 0.049(3) 0.038(3) 0.052(3) -0.014(2) 0.008(2) 0.010(2)
C40 0.039(2) 0.034(2) 0.062(3) 0.004(2) 0.009(2) -0.0090(18)
C41 0.037(2) 0.028(2) 0.041(3) -0.0036(19) 0.017(2) -0.0038(17)
C42 0.027(2) 0.028(2) 0.043(3) 0.003(2) 0.0100(19) 0.0055(17)
B21 0.045(3) 0.038(3) 0.041(3) -0.003(2) 0.031(3) -0.004(2)
B22 0.027(3) 0.038(3) 0.041(3) -0.002(2) 0.017(2) -0.0027(19)
B23 0.045(3) 0.035(3) 0.025(3) 0.000(2) 0.018(2) -0.001(2)
B24 0.046(3) 0.030(3) 0.032(3) 0.005(2) 0.023(2) 0.003(2)
B25 0.027(2) 0.024(2) 0.034(3) 0.001(2) 0.014(2) 0.0031(17)
B26 0.030(2) 0.027(2) 0.028(3) -0.006(2) 0.012(2) -0.0034(18)
B27 0.031(3) 0.031(3) 0.030(3) 0.001(2) 0.012(2) 0.0033(19)
B28 0.038(3) 0.023(2) 0.031(3) 0.002(2) 0.021(2) -0.0023(19)
B29 0.029(2) 0.033(3) 0.031(3) -0.006(2) 0.013(2) -0.0079(18)
B30 0.020(2) 0.022(2) 0.027(3) -0.0025(19) 0.0099(18) -0.0029(16)
B31 0.038(3) 0.026(3) 0.042(3) -0.009(2) 0.021(2) 0.0014(19)
B32 0.034(3) 0.025(3) 0.035(3) 0.001(2) 0.014(2) 0.0000(19)
B33 0.044(3) 0.026(2) 0.029(3) -0.008(2) 0.024(2) -0.0048(19)
B34 0.034(3) 0.033(3) 0.051(3) -0.010(2) 0.027(2) -0.002(2)
B35 0.027(2) 0.023(2) 0.036(3) -0.004(2) 0.014(2) -0.0035(17)
B36 0.033(3) 0.025(2) 0.030(3) -0.001(2) 0.013(2) 0.0006(18)
B37 0.035(3) 0.022(2) 0.035(3) -0.002(2) 0.022(2) -0.0017(18)
B38 0.027(2) 0.029(3) 0.035(3) -0.005(2) 0.012(2) -0.0026(18)
B39 0.037(3) 0.027(2) 0.030(3) 0.002(2) 0.015(2) -0.0010(19)
B40 0.025(2) 0.022(2) 0.025(2) -0.0041(18) 0.0137(19) -0.0026(16)
O15 0.055(2) 0.085(3) 0.065(3) -0.023(2) 0.0320(18) -0.0100(18)
C43 0.117(5) 0.049(3) 0.057(4) 0.006(3) 0.017(3) 0.016(3)
C44 0.059(3) 0.053(3) 0.027(3) -0.010(2) 0.017(2) -0.004(2)
C45 0.052(3) 0.063(3) 0.067(4) -0.019(3) 0.010(3) -0.003(2)

loop_
_atom_type_symbol
_atom_type_description
_atom_type_scat_dispersion_real
_atom_type_scat_dispersion_imag
_atom_type_scat_source
S S 0.1246 0.1234 'International Tables Vol C Tables 4.2.6.8 and 6.1.1.4'
O O 0.0106 0.0060 'International Tables Vol C Tables 4.2.6.8 and 6.1.1.4'
N N 0.0061 0.0033 'International Tables Vol C Tables 4.2.6.8 and 6.1.1.4'
C C 0.0033 0.0016 'International Tables Vol C Tables 4.2.6.8 and 6.1.1.4'
B B 0.0013 0.0007 'International Tables Vol C Tables 4.2.6.8 and 6.1.1.4'
H H 0.0000 0.0000 'International Tables Vol C Tables 4.2.6.8 and 6.1.1.4'

loop_
_geom_angle_atom_site_label_1
_geom_angle_atom_site_label_2
_geom_angle_atom_site_label_3
_geom_angle
C3 S1 B10 107.15(17)
C4 S2 B20 106.93(17)
C7 O2 C8 117.7(3)
C13 O3 C9 113.0(3)
C14 O4 C10 110.2(3)
C14 O5 C11 109.1(3)
C12 O6 C17 106.9(3)
C13 O7 C17 109.5(3)
C3 N1 C5 114.2(3)
C4 N2 C3 112.9(3)
C4 N3 C5 113.6(3)
C5 N4 C6 120.5(3)
C5 N4 H1N4 121(3)
C6 N4 H1N4 114(3)
B1 C1 B2 63.6(3)
B1 C1 B6 114.5(3)
B2 C1 B6 114.7(3)
B1 C1 B3 62.2(3)
B2 C1 B3 115.0(3)
B6 C1 B3 62.8(3)
B1 C1 B5 115.3(3)
B2 C1 B5 62.2(3)
B6 C1 B5 63.4(3)
B3 C1 B5 115.5(3)
B1 C1 H1 120(3)
B2 C1 H1 115(3)
B6 C1 H1 117(3)
B3 C1 H1 121(3)
B5 C1 H1 113(3)
B2 C2 B1 63.7(3)
B2 C2 B4 115.4(4)
B1 C2 B4 62.0(3)
B2 C2 B9 63.0(3)
B1 C2 B9 115.7(3)
B4 C2 B9 115.5(3)
B2 C2 B8 115.3(3)
B1 C2 B8 114.2(3)
B4 C2 B8 62.7(3)
B9 C2 B8 63.2(2)
B2 C2 H2 121(2)
B1 C2 H2 121(3)
B4 C2 H2 115(2)
B9 C2 H2 116(3)
B8 C2 H2 113(2)
N1 C3 N2 127.0(3)
N1 C3 S1 120.6(3)
N2 C3 S1 112.4(3)
N3 C4 N2 127.0(3)
N3 C4 S2 113.7(2)
N2 C4 S2 119.3(3)
N4 C5 N1 117.7(3)
N4 C5 N3 117.2(3)
N1 C5 N3 125.1(3)
N4 C6 C7 115.9(3)
N4 C6 H6A 113(2)
C7 C6 H6A 108(2)
N4 C6 H6B 109(2)
C7 C6 H6B 103(2)
H6A C6 H6B 107(3)
O1 C7 O2 124.2(3)
O1 C7 C6 128.5(3)
O2 C7 C6 107.2(3)
O2 C8 C9 106.4(3)
O2 C8 H8A 110(2)
C9 C8 H8A 113(2)
O2 C8 H8B 109(2)
C9 C8 H8B 108.2(19)
H8A C8 H8B 110(3)
O3 C9 C10 109.1(3)
O3 C9 C8 104.5(3)
C10 C9 C8 115.9(3)
O3 C9 H9 108.1(18)
C10 C9 H9 109.3(17)
C8 C9 H9 109.6(17)
O4 C10 C9 109.9(3)
O4 C10 C11 103.6(3)
C9 C10 C11 111.1(3)
O4 C10 H10 107.3(17)
C9 C10 H10 111.4(16)
C11 C10 H10 113.0(16)
O5 C11 C12 105.3(3)
O5 C11 C10 104.3(3)
C12 C11 C10 115.4(3)
O5 C11 H11 110.2(19)
C12 C11 H11 109.3(18)
C10 C11 H11 112.0(19)
O6 C12 C11 110.1(3)
O6 C12 C13 104.6(3)
C11 C12 C13 113.1(3)
O6 C12 H12 109(2)
C11 C12 H12 111(2)
C13 C12 H12 109(2)
O3 C13 O7 108.6(3)
O3 C13 C12 113.9(3)
O7 C13 C12 104.2(3)
O3 C13 H13 108.2(17)
O7 C13 H13 108.7(17)
C12 C13 H13 113.0(17)
O5 C14 O4 106.4(3)
O5 C14 C15 107.8(3)
O4 C14 C15 108.0(3)
O5 C14 C16 111.1(3)
O4 C14 C16 109.5(3)
C15 C14 C16 113.7(4)
C14 C15 H15A 109.5
C14 C15 H15B 109.5
H15A C15 H15B 109.5
C14 C15 H15C 109.5
H15A C15 H15C 109.5
H15B C15 H15C 109.5
C14 C16 H16A 109.5
C14 C16 H16B 109.5
H16A C16 H16B 109.5
C14 C16 H16C 109.5
H16A C16 H16C 109.5
H16B C16 H16C 109.5
O6 C17 O7 104.5(3)
O6 C17 C19 108.2(3)
O7 C17 C19 109.6(3)
O6 C17 C18 111.6(3)
O7 C17 C18 109.4(3)
C19 C17 C18 113.2(4)
C17 C18 H18A 109.5
C17 C18 H18B 109.5
H18A C18 H18B 109.5
C17 C18 H18C 109.5
H18A C18 H18C 109.5
H18B C18 H18C 109.5
C17 C19 H19A 109.5
C17 C19 H19B 109.5
H19A C19 H19B 109.5
C17 C19 H19C 109.5
H19A C19 H19C 109.5
H19B C19 H19C 109.5
B11 C20 B16 114.8(3)
B11 C20 B12 63.6(3)
B16 C20 B12 114.2(3)
B11 C20 B13 62.4(3)
B16 C20 B13 63.1(3)
B12 C20 B13 115.0(3)
B11 C20 B15 115.3(3)
B16 C20 B15 62.8(3)
B12 C20 B15 62.1(3)
B13 C20 B15 115.3(3)
B11 C20 H20 117(2)
B16 C20 H20 118(2)
B12 C20 H20 119(2)
B13 C20 H20 116(2)
B15 C20 H20 118(2)
B11 C21 B12 64.2(3)
B11 C21 B14 62.4(3)
B12 C21 B14 115.6(3)
B11 C21 B18 114.9(3)
B12 C21 B18 114.4(3)
B14 C21 B18 63.1(3)
B11 C21 B19 115.7(3)
B12 C21 B19 62.4(3)
B14 C21 B19 115.0(3)
B18 C21 B19 62.3(2)
B11 C21 H21 120(3)
B12 C21 H21 121(3)
B14 C21 H21 116(3)
B18 C21 H21 114(3)
B19 C21 H21 117(3)
C1 B1 C2 100.4(3)
C1 B1 B3 59.3(3)
C2 B1 B3 104.9(3)
C1 B1 B4 105.2(3)
C2 B1 B4 59.2(3)
B3 B1 B4 60.2(3)
C1 B1 B2 58.5(3)
C2 B1 B2 57.7(3)
B3 B1 B2 108.5(4)
B4 B1 B2 108.1(4)
C1 B1 H1X 125.4(19)
C2 B1 H1X 121.9(19)
B3 B1 H1X 127.7(19)
B4 B1 H1X 125.0(19)
B2 B1 H1X 115.4(19)
C2 B2 C1 100.5(4)
C2 B2 B5 104.9(3)
C1 B2 B5 59.1(3)
C2 B2 B9 59.3(3)
C1 B2 B9 104.8(3)
B5 B2 B9 59.9(3)
C2 B2 B1 58.6(3)
C1 B2 B1 57.9(3)
B5 B2 B1 108.0(4)
B9 B2 B1 108.5(4)
C2 B2 H2X 125(2)
C1 B2 H2X 124(2)
B5 B2 H2X 123(2)
B9 B2 H2X 124(2)
B1 B2 H2X 119(2)
C1 B3 B1 58.5(3)
C1 B3 B4 104.4(4)
B1 B3 B4 60.0(3)
C1 B3 B6 58.5(3)
B1 B3 B6 107.9(4)
B4 B3 B6 108.1(4)
C1 B3 B7 104.7(3)
B1 B3 B7 108.4(4)
B4 B3 B7 60.3(3)
B6 B3 B7 60.1(3)
C1 B3 H3X 123(2)
B1 B3 H3X 120(2)
B4 B3 H3X 124(2)
B6 B3 H3X 121(2)
B7 B3 H3X 124(2)
C2 B4 B1 58.8(3)
C2 B4 B3 104.2(4)
B1 B4 B3 59.8(3)
C2 B4 B7 104.3(3)
B1 B4 B7 108.3(4)
B3 B4 B7 60.4(3)
C2 B4 B8 59.0(3)
B1 B4 B8 108.5(4)
B3 B4 B8 107.7(4)
B7 B4 B8 59.3(3)
C2 B4 H4X 124(2)
B1 B4 H4X 123(2)
B3 B4 H4X 124(2)
B7 B4 H4X 122(2)
B8 B4 H4X 119(2)
C1 B5 B2 58.7(3)
C1 B5 B9 104.9(3)
B2 B5 B9 60.5(3)
C1 B5 B10 104.0(3)
B2 B5 B10 108.1(3)
B9 B5 B10 60.1(2)
C1 B5 B6 58.2(3)
B2 B5 B6 107.5(4)
B9 B5 B6 107.6(3)
B10 B5 B6 59.4(3)
C1 B5 H5X 120.1(19)
B2 B5 H5X 122.5(19)
B9 B5 H5X 127.9(19)
B10 B5 H5X 124.6(19)
B6 B5 H5X 117.5(19)
C1 B6 B10 104.9(3)
C1 B6 B3 58.7(3)
B10 B6 B3 108.6(3)
C1 B6 B7 104.8(3)
B10 B6 B7 60.6(3)
B3 B6 B7 60.1(3)
C1 B6 B5 58.5(3)
B10 B6 B5 60.2(2)
B3 B6 B5 108.1(3)
B7 B6 B5 108.6(3)
C1 B6 H6X 120.4(18)
B10 B6 H6X 118.9(19)
B3 B6 H6X 129(2)
B7 B6 H6X 130.7(18)
B5 B6 H6X 111.0(19)
B8 B7 B4 60.6(3)
B8 B7 B3 107.9(3)
B4 B7 B3 59.3(3)
B8 B7 B6 107.4(3)
B4 B7 B6 107.0(3)
B3 B7 B6 59.8(3)
B8 B7 B10 59.9(3)
B4 B7 B10 107.9(3)
B3 B7 B10 107.5(3)
B6 B7 B10 59.5(3)
B8 B7 H7X 123.8(18)
B4 B7 H7X 123.9(18)
B3 B7 H7X 121.1(18)
B6 B7 H7X 119.8(18)
B10 B7 H7X 121.2(19)
C2 B8 B7 104.4(3)
C2 B8 B10 103.8(3)
B7 B8 B10 60.9(3)
C2 B8 B4 58.3(3)
B7 B8 B4 60.2(3)
B10 B8 B4 108.4(3)
C2 B8 B9 58.2(2)
B7 B8 B9 108.7(3)
B10 B8 B9 59.7(2)
B4 B8 B9 107.7(3)
C2 B8 H8X 118.3(18)
B7 B8 H8X 126.3(18)
B10 B8 H8X 129.1(19)
B4 B8 H8X 117.2(19)
B9 B8 H8X 120.6(18)
C2 B9 B5 103.4(3)
C2 B9 B2 57.7(3)
B5 B9 B2 59.6(3)
C2 B9 B10 103.9(3)
B5 B9 B10 60.6(2)
B2 B9 B10 107.8(3)
C2 B9 B8 58.6(2)
B5 B9 B8 107.7(3)
B2 B9 B8 107.2(3)
B10 B9 B8 59.5(2)
C2 B9 H9X 118.0(19)
B5 B9 H9X 128.8(19)
B2 B9 H9X 119.7(18)
B10 B9 H9X 128.1(19)
B8 B9 H9X 118.7(18)
B6 B10 B8 107.1(3)
B6 B10 B9 107.8(3)
B8 B10 B9 60.8(3)
B6 B10 B5 60.4(3)
B8 B10 B5 107.8(3)
B9 B10 B5 59.3(2)
B6 B10 B7 59.9(3)
B8 B10 B7 59.2(3)
B9 B10 B7 108.2(3)
B5 B10 B7 108.2(3)
B6 B10 S1 112.6(3)
B8 B10 S1 131.5(3)
B9 B10 S1 126.6(3)
B5 B10 S1 115.4(3)
B7 B10 S1 121.7(3)
C21 B11 C20 100.7(3)
C21 B11 B14 59.2(3)
C20 B11 B14 104.7(3)
C21 B11 B13 104.7(3)
C20 B11 B13 59.2(2)
B14 B11 B13 59.7(3)
C21 B11 B12 58.0(3)
C20 B11 B12 58.5(3)
B14 B11 B12 107.9(3)
B13 B11 B12 108.2(3)
C21 B11 H11X 125.0(19)
C20 B11 H11X 123.2(18)
B14 B11 H11X 126.0(18)
B13 B11 H11X 124.9(19)
B12 B11 H11X 117.1(19)
C21 B12 C20 100.1(3)
C21 B12 B15 105.4(3)
C20 B12 B15 59.2(3)
C21 B12 B19 59.8(2)
C20 B12 B19 104.9(3)
B15 B12 B19 60.2(3)
C21 B12 B11 57.8(3)
C20 B12 B11 57.9(3)
B15 B12 B11 108.1(3)
B19 B12 B11 108.4(3)
C21 B12 H12X 123.7(18)
C20 B12 H12X 123.8(19)
B15 B12 H12X 126.0(19)
B19 B12 H12X 126.1(19)
B11 B12 H12X 116.0(19)
C20 B13 B14 104.4(3)
C20 B13 B11 58.5(3)
B14 B13 B11 59.9(3)
C20 B13 B17 104.5(3)
B14 B13 B17 60.8(3)
B11 B13 B17 108.6(3)
C20 B13 B16 58.4(2)
B14 B13 B16 108.1(3)
B11 B13 B16 107.7(3)
B17 B13 B16 59.8(2)
C20 B13 H13X 114.9(19)
B14 B13 H13X 130.4(19)
B11 B13 H13X 118.1(19)
B17 B13 H13X 129.7(19)
B16 B13 H13X 117.6(19)
C21 B14 B13 104.7(3)
C21 B14 B11 58.4(3)
B13 B14 B11 60.4(3)
C21 B14 B18 58.5(2)
B13 B14 B18 108.0(3)
B11 B14 B18 107.8(3)
C21 B14 B17 104.6(3)
B13 B14 B17 60.2(3)
B11 B14 B17 108.5(3)
B18 B14 B17 60.0(2)
C21 B14 H14X 120.3(19)
B13 B14 H14X 124.9(19)
B11 B14 H14X 118.3(19)
B18 B14 H14X 121.4(19)
B17 B14 H14X 126.8(19)
C20 B15 B12 58.7(3)
C20 B15 B19 104.5(3)
B12 B15 B19 60.1(3)
C20 B15 B16 58.3(2)
B12 B15 B16 107.8(3)
B19 B15 B16 107.6(3)
C20 B15 B20 104.1(3)
B12 B15 B20 107.7(3)
B19 B15 B20 59.7(2)
B16 B15 B20 59.7(2)
C20 B15 H15X 119.5(19)
B12 B15 H15X 118.4(19)
B19 B15 H15X 126.1(19)
B16 B15 H15X 121.0(19)
B20 B15 H15X 127.9(19)
C20 B16 B17 104.5(3)
C20 B16 B20 104.8(3)
B17 B16 B20 60.6(2)
C20 B16 B15 58.8(3)
B17 B16 B15 108.8(3)
B20 B16 B15 60.2(2)
C20 B16 B13 58.5(3)
B17 B16 B13 59.7(2)
B20 B16 B13 108.2(3)
B15 B16 B13 108.2(3)
C20 B16 H16X 122(2)
B17 B16 H16X 123.3(19)
B20 B16 H16X 126(2)
B15 B16 H16X 122(2)
B13 B16 H16X 119(2)
B13 B17 B16 60.5(3)
B13 B17 B18 107.1(3)
B16 B17 B18 107.0(3)
B13 B17 B14 59.0(3)
B16 B17 B14 107.3(3)
B18 B17 B14 60.0(3)
B13 B17 B20 108.2(3)
B16 B17 B20 59.9(2)
B18 B17 B20 59.5(2)
B14 B17 B20 107.7(3)
B13 B17 H17X 119.0(18)
B16 B17 H17X 121.5(17)
B18 B17 H17X 124.4(18)
B14 B17 H17X 120.8(17)
B20 B17 H17X 124.3(18)
C21 B18 B20 105.0(3)
C21 B18 B19 59.5(2)
B20 B18 B19 59.9(2)
C21 B18 B17 104.6(3)
B20 B18 B17 60.5(2)
B19 B18 B17 108.7(3)
C21 B18 B14 58.4(3)
B20 B18 B14 108.5(3)
B19 B18 B14 108.8(3)
B17 B18 B14 60.0(3)
C21 B18 H18X 119.5(17)
B20 B18 H18X 125.1(18)
B19 B18 H18X 117.2(18)
B17 B18 H18X 127.6(18)
B14 B18 H18X 121.3(19)
C21 B19 B12 57.7(2)
C21 B19 B20 104.0(3)
B12 B19 B20 108.1(3)
C21 B19 B15 103.5(3)
B12 B19 B15 59.7(3)
B20 B19 B15 60.6(2)
C21 B19 B18 58.2(2)
B12 B19 B18 107.1(3)
B20 B19 B18 60.0(2)
B15 B19 B18 107.9(3)
C21 B19 H19X 117.7(19)
B12 B19 H19X 117.3(19)
B20 B19 H19X 129.7(19)
B15 B19 H19X 127.6(19)
B18 B19 H19X 120.6(19)
B19 B20 B18 60.1(2)
B19 B20 B16 107.8(3)
B18 B20 B16 107.1(3)
B19 B20 B15 59.7(2)
B18 B20 B15 107.3(3)
B16 B20 B15 60.0(2)
B19 B20 B17 108.4(3)
B18 B20 B17 60.0(2)
B16 B20 B17 59.6(2)
B15 B20 B17 107.8(3)
B19 B20 S2 126.7(3)
B18 B20 S2 117.2(3)
B16 B20 S2 121.2(3)
B15 B20 S2 130.1(3)
B17 B20 S2 113.2(3)
C24 S3 B30 108.34(18)
C25 S4 B40 106.36(18)
C28 O9 C29 116.5(3)
C34 O10 C30 112.5(3)
C31 O11 C35 110.4(3)
C35 O12 C32 107.9(3)
C38 O13 C33 105.6(3)
C34 O14 C38 109.6(3)
C24 N5 C26 113.8(3)
C25 N6 C24 113.3(3)
C25 N7 C26 113.4(3)
C26 N8 C27 122.4(3)
C26 N8 H1N8 116(3)
C27 N8 H1N8 122(3)
B22 C22 B21 63.1(3)
B22 C22 B26 115.2(3)
B21 C22 B26 114.9(3)
B22 C22 B25 62.8(3)
B21 C22 B25 115.5(3)
B26 C22 B25 63.4(3)
B22 C22 B23 115.3(3)
B21 C22 B23 62.5(3)
B26 C22 B23 63.2(3)
B25 C22 B23 116.1(3)
B22 C22 H22 117(3)
B21 C22 H22 115(3)
B26 C22 H22 119(3)
B25 C22 H22 120(3)
B23 C22 H22 115(3)
B21 C23 B22 63.2(3)
B21 C23 B29 115.4(3)
B22 C23 B29 62.7(3)
B21 C23 B28 114.6(3)
B22 C23 B28 114.4(3)
B29 C23 B28 62.9(3)
B21 C23 B24 62.9(3)
B22 C23 B24 115.5(3)
B29 C23 B24 115.8(3)
B28 C23 B24 62.9(3)
B21 C23 H23 120(2)
B22 C23 H23 119(2)
B29 C23 H23 116(2)
B28 C23 H23 115(2)
B24 C23 H23 117(2)
N5 C24 N6 127.4(3)
N5 C24 S3 120.8(3)
N6 C24 S3 111.8(3)
N6 C25 N7 127.1(3)
N6 C25 S4 119.4(3)
N7 C25 S4 113.5(3)
N8 C26 N5 118.0(3)
N8 C26 N7 117.1(3)
N5 C26 N7 124.9(3)
N8 C27 C28 113.1(3)
N8 C27 H27A 107.1(18)
C28 C27 H27A 111.3(17)
N8 C27 H27B 108(2)
C28 C27 H27B 109(2)
H27A C27 H27B 108(3)
O8 C28 O9 124.6(3)
O8 C28 C27 126.2(3)
O9 C28 C27 109.2(3)
O9 C29 C30 106.5(3)
O9 C29 H29A 111(2)
C30 C29 H29A 114(2)
O9 C29 H29B 109(2)
C30 C29 H29B 110(2)
H29A C29 H29B 107(3)
O10 C30 C29 105.5(3)
O10 C30 C31 109.3(3)
C29 C30 C31 114.9(3)
O10 C30 H30 110.4(17)
C29 C30 H30 111.9(18)
C31 C30 H30 105.0(19)
O11 C31 C30 110.9(3)
O11 C31 C32 103.6(3)
C30 C31 C32 111.8(3)
O11 C31 H31 108.6(19)
C30 C31 H31 109(2)
C32 C31 H31 113(2)
O12 C32 C33 105.4(3)
O12 C32 C31 103.9(3)
C33 C32 C31 113.9(3)
O12 C32 H32 113.5(18)
C33 C32 H32 110.7(18)
C31 C32 H32 109.3(18)
O13 C33 C32 109.1(3)
O13 C33 C34 104.1(3)
C32 C33 C34 113.5(3)
O13 C33 H33 114(2)
C32 C33 H33 107(2)
C34 C33 H33 109(2)
O10 C34 O14 110.1(3)
O10 C34 C33 114.2(3)
O14 C34 C33 104.1(3)
O10 C34 H34 106.8(17)
O14 C34 H34 109.0(16)
C33 C34 H34 112.5(17)
O12 C35 O11 105.3(3)
O12 C35 C36 107.5(3)
O11 C35 C36 109.3(3)
O12 C35 C37 110.8(3)
O11 C35 C37 109.6(3)
C36 C35 C37 114.0(4)
C35 C36 H36A 109.5
C35 C36 H36B 109.5
H36A C36 H36B 109.5
C35 C36 H36C 109.5
H36A C36 H36C 109.5
H36B C36 H36C 109.5
C35 C37 H37A 109.5
C35 C37 H37B 109.5
H37A C37 H37B 109.5
C35 C37 H37C 109.5
H37A C37 H37C 109.5
H37B C37 H37C 109.5
O13 C38 O14 105.2(3)
O13 C38 C40 109.4(3)
O14 C38 C40 108.8(3)
O13 C38 C39 110.6(3)
O14 C38 C39 109.4(3)
C40 C38 C39 113.1(3)
C38 C39 H39A 109.5
C38 C39 H39B 109.5
H39A C39 H39B 109.5
C38 C39 H39C 109.5
H39A C39 H39C 109.5
H39B C39 H39C 109.5
C38 C40 H40A 109.5
C38 C40 H40B 109.5
H40A C40 H40B 109.5
C38 C40 H40C 109.5
H40A C40 H40C 109.5
H40B C40 H40C 109.5
B31 C41 B33 61.7(3)
B31 C41 B32 63.2(3)
B33 C41 B32 113.2(3)
B31 C41 B36 113.3(3)
B33 C41 B36 62.0(3)
B32 C41 B36 113.0(3)
B31 C41 B35 114.1(3)
B33 C41 B35 113.1(3)
B32 C41 B35 61.8(3)
B36 C41 B35 62.2(3)
B31 C41 H41 120(2)
B33 C41 H41 118(2)
B32 C41 H41 120(2)
B36 C41 H41 117(2)
B35 C41 H41 118(2)
B31 C42 B32 64.1(3)
B31 C42 B38 115.0(4)
B32 C42 B38 114.8(3)
B31 C42 B34 62.6(3)
B32 C42 B34 115.6(3)
B38 C42 B34 62.6(3)
B31 C42 B39 115.9(3)
B32 C42 B39 62.4(3)
B38 C42 B39 62.9(3)
B34 C42 B39 115.2(3)
B31 C42 H42 118(2)
B32 C42 H42 118(2)
B38 C42 H42 117(2)
B34 C42 H42 118(2)
B39 C42 H42 116(2)
C23 B21 C22 100.8(3)
C23 B21 B23 105.2(3)
C22 B21 B23 59.4(3)
C23 B21 B22 58.5(3)
C22 B21 B22 58.3(3)
B23 B21 B22 108.8(3)
C23 B21 B24 59.3(3)
C22 B21 B24 105.2(3)
B23 B21 B24 60.2(3)
B22 B21 B24 108.7(3)
C23 B21 H21X 122.1(19)
C22 B21 H21X 128.5(19)
B23 B21 H21X 124(2)
B22 B21 H21X 120(2)
B24 B21 H21X 120.1(19)
C22 B22 C23 100.8(3)
C22 B22 B29 105.2(3)
C23 B22 B29 59.0(3)
C22 B22 B25 59.2(3)
C23 B22 B25 105.3(3)
B29 B22 B25 60.5(3)
C22 B22 B21 58.5(3)
C23 B22 B21 58.3(3)
B29 B22 B21 108.4(3)
B25 B22 B21 108.7(3)
C22 B22 H22X 122.7(19)
C23 B22 H22X 126.7(18)
B29 B22 H22X 125(2)
B25 B22 H22X 122.3(19)
B21 B22 H22X 118(2)
C22 B23 B21 58.1(3)
C22 B23 B27 103.9(3)
B21 B23 B27 107.8(4)
C22 B23 B24 104.2(3)
B21 B23 B24 60.1(3)
B27 B23 B24 60.1(3)
C22 B23 B26 58.1(2)
B21 B23 B26 107.1(3)
B27 B23 B26 59.8(3)
B24 B23 B26 107.8(3)
C22 B23 H23X 117.6(19)
B21 B23 H23X 117.7(19)
B27 B23 H23X 129.6(19)
B24 B23 H23X 128(2)
B26 B23 H23X 120(2)
C23 B24 B21 57.9(3)
C23 B24 B23 103.9(3)
B21 B24 B23 59.7(3)
C23 B24 B27 104.2(3)
B21 B24 B27 107.3(3)
B23 B24 B27 59.9(3)
C23 B24 B28 58.4(3)
B21 B24 B28 106.8(3)
B23 B24 B28 107.4(3)
B27 B24 B28 59.8(3)
C23 B24 H24X 118.4(18)
B21 B24 H24X 119.7(19)
B23 B24 H24X 128.1(19)
B27 B24 H24X 128.0(18)
B28 B24 H24X 120(2)
C22 B25 B22 58.0(3)
C22 B25 B29 103.7(3)
B22 B25 B29 59.7(3)
C22 B25 B30 103.7(3)
B22 B25 B30 107.7(3)
B29 B25 B30 60.4(2)
C22 B25 B26 58.1(3)
B22 B25 B26 107.0(3)
B29 B25 B26 107.5(3)
B30 B25 B26 59.5(2)
C22 B25 H25X 120(2)
B22 B25 H25X 117.4(19)
B29 B25 H25X 125(2)
B30 B25 H25X 129(2)
B26 B25 H25X 123.0(19)
C22 B26 B30 104.3(3)
C22 B26 B27 104.2(3)
B30 B26 B27 61.0(3)
C22 B26 B23 58.7(3)
B30 B26 B23 108.6(3)
B27 B26 B23 59.6(3)
C22 B26 B25 58.5(2)
B30 B26 B25 60.0(2)
B27 B26 B25 108.8(3)
B23 B26 B25 108.4(3)
C22 B26 H26X 120.5(17)
B30 B26 H26X 126.6(18)
B27 B26 H26X 125.2(17)
B23 B26 H26X 118.5(18)
B25 B26 H26X 120.7(17)
B23 B27 B28 107.9(3)
B23 B27 B24 60.0(3)
B28 B27 B24 60.3(3)
B23 B27 B26 60.6(3)
B28 B27 B26 106.9(3)
B24 B27 B26 108.3(3)
B23 B27 B30 108.2(3)
B28 B27 B30 59.3(2)
B24 B27 B30 108.1(3)
B26 B27 B30 59.5(3)
B23 B27 H27X 118(2)
B28 B27 H27X 125(2)
B24 B27 H27X 120(2)
B26 B27 H27X 121(2)
B30 B27 H27X 125(2)
C23 B28 B30 104.9(3)
C23 B28 B27 104.4(3)
B30 B28 B27 61.1(3)
C23 B28 B29 58.4(3)
B30 B28 B29 60.7(2)
B27 B28 B29 109.3(3)
C23 B28 B24 58.7(3)
B30 B28 B24 109.1(3)
B27 B28 B24 59.8(3)
B29 B28 B24 108.6(3)
C23 B28 H28X 116.2(18)
B30 B28 H28X 130.4(19)
B27 B28 H28X 127.1(18)
B29 B28 H28X 120.1(18)
B24 B28 H28X 115.3(19)
C23 B29 B22 58.3(3)
C23 B29 B28 58.7(3)
B22 B29 B28 107.5(3)
C23 B29 B25 104.3(3)
B22 B29 B25 59.8(3)
B28 B29 B25 107.5(3)
C23 B29 B30 104.1(3)
B22 B29 B30 107.5(3)
B28 B29 B30 59.4(2)
B25 B29 B30 60.0(2)
C23 B29 H29X 123(2)
B22 B29 H29X 120(2)
B28 B29 H29X 122(2)
B25 B29 H29X 124(2)
B30 B29 H29X 125(2)
B28 B30 B26 107.1(3)
B28 B30 B25 107.6(3)
B26 B30 B25 60.4(2)
B28 B30 B29 59.9(2)
B26 B30 B29 107.7(3)
B25 B30 B29 59.7(2)
B28 B30 B27 59.6(2)
B26 B30 B27 59.5(3)
B25 B30 B27 108.0(3)
B29 B30 B27 107.5(3)
B28 B30 S3 114.6(3)
B26 B30 S3 129.1(3)
B25 B30 S3 126.4(3)
B29 B30 S3 117.6(3)
B27 B30 S3 121.2(3)
C42 B31 C41 101.6(3)
C42 B31 B33 104.2(3)
C41 B31 B33 59.2(3)
C42 B31 B34 59.5(3)
C41 B31 B34 105.5(3)
B33 B31 B34 59.3(3)
C42 B31 B32 58.0(3)
C41 B31 B32 58.7(3)
B33 B31 B32 107.5(3)
B34 B31 B32 108.0(3)
C42 B31 H31X 120(2)
C41 B31 H31X 126.0(19)
B33 B31 H31X 129(2)
B34 B31 H31X 124(2)
B32 B31 H31X 116(2)
C42 B32 C41 101.1(3)
C42 B32 B39 59.7(3)
C41 B32 B39 106.3(3)
C42 B32 B35 105.5(3)
C41 B32 B35 59.6(3)
B39 B32 B35 60.6(3)
C42 B32 B31 57.9(3)
C41 B32 B31 58.1(3)
B39 B32 B31 108.6(3)
B35 B32 B31 108.1(3)
C42 B32 H32X 126.7(18)
C41 B32 H32X 120.9(19)
B39 B32 H32X 126(2)
B35 B32 H32X 123.0(18)
B31 B32 H32X 118(2)
C41 B33 B34 106.6(4)
C41 B33 B31 59.1(3)
B34 B33 B31 60.9(3)
C41 B33 B36 59.5(2)
B34 B33 B36 109.4(3)
B31 B33 B36 109.1(3)
C41 B33 B37 106.7(3)
B34 B33 B37 60.5(3)
B31 B33 B37 109.5(3)
B36 B33 B37 60.6(2)
C41 B33 H33X 119.5(19)
B34 B33 H33X 125.0(19)
B31 B33 H33X 120(2)
B36 B33 H33X 118.7(19)
B37 B33 H33X 124(2)
C42 B34 B33 103.4(3)
C42 B34 B37 104.5(3)
B33 B34 B37 60.5(3)
C42 B34 B31 57.9(3)
B33 B34 B31 59.8(3)
B37 B34 B31 108.6(3)
C42 B34 B38 58.6(3)
B33 B34 B38 107.9(3)
B37 B34 B38 60.1(3)
B31 B34 B38 107.7(3)
C42 B34 H34X 118(2)
B33 B34 H34X 127(2)
B37 B34 H34X 129(2)
B31 B34 H34X 117(2)
B38 B34 H34X 121(2)
C41 B35 B32 58.6(3)
C41 B35 B36 58.7(2)
B32 B35 B36 107.5(3)
C41 B35 B39 104.9(3)
B32 B35 B39 59.7(3)
B36 B35 B39 107.9(3)
C41 B35 B40 104.9(3)
B32 B35 B40 107.7(3)
B36 B35 B40 59.9(2)
B39 B35 B40 60.3(2)
C41 B35 H35X 120.0(17)
B32 B35 H35X 119.9(17)
B36 B35 H35X 120.5(17)
B39 B35 H35X 125.7(17)
B40 B35 H35X 126.2(17)
C41 B36 B33 58.5(2)
C41 B36 B40 105.4(3)
B33 B36 B40 107.7(3)
C41 B36 B37 105.2(3)
B33 B36 B37 59.8(3)
B40 B36 B37 60.2(2)
C41 B36 B35 59.1(3)
B33 B36 B35 107.7(3)
B40 B36 B35 60.2(2)
B37 B36 B35 108.4(3)
C41 B36 H36X 121.7(19)
B33 B36 H36X 121(2)
B40 B36 H36X 124(2)
B37 B36 H36X 124.3(19)
B35 B36 H36X 120(2)
B33 B37 B34 59.0(3)
B33 B37 B38 106.9(3)
B34 B37 B38 60.3(3)
B33 B37 B36 59.6(2)
B34 B37 B36 107.3(3)
B38 B37 B36 107.7(3)
B33 B37 B40 107.3(3)
B34 B37 B40 108.5(3)
B38 B37 B40 60.3(3)
B36 B37 B40 59.8(2)
B33 B37 H37X 121.4(19)
B34 B37 H37X 124.9(18)
B38 B37 H37X 125.0(18)
B36 B37 H37X 118.1(17)
B40 B37 H37X 120.3(19)
C42 B38 B37 104.2(3)
C42 B38 B34 58.7(3)
B37 B38 B34 59.6(3)
C42 B38 B40 104.2(3)
B37 B38 B40 60.2(2)
B34 B38 B40 107.8(3)
C42 B38 B39 58.8(3)
B37 B38 B39 108.5(3)
B34 B38 B39 108.5(3)
B40 B38 B39 60.0(2)
C42 B38 H38X 118.1(19)
B37 B38 H38X 129.8(19)
B34 B38 H38X 122(2)
B40 B38 H38X 126.1(19)
B39 B38 H38X 116(2)
C42 B39 B32 57.8(3)
C42 B39 B35 103.3(3)
B32 B39 B35 59.7(3)
C42 B39 B40 103.7(3)
B32 B39 B40 107.5(3)
B35 B39 B40 59.9(2)
C42 B39 B38 58.3(2)
B32 B39 B38 107.1(3)
B35 B39 B38 107.5(3)
B40 B39 B38 59.9(2)
C42 B39 H39X 117.6(19)
B32 B39 H39X 117.3(19)
B35 B39 H39X 127.9(19)
B40 B39 H39X 130.2(19)
B38 B39 H39X 120.6(19)
B36 B40 B35 60.0(2)
B36 B40 B37 59.9(2)
B35 B40 B37 108.0(3)
B36 B40 B38 107.1(3)
B35 B40 B38 107.5(3)
B37 B40 B38 59.5(3)
B36 B40 B39 107.7(3)
B35 B40 B39 59.8(2)
B37 B40 B39 107.9(3)
B38 B40 B39 60.0(2)
B36 B40 S4 119.6(3)
B35 B40 S4 128.9(3)
B37 B40 S4 113.3(3)
B38 B40 S4 118.7(3)
B39 B40 S4 128.1(3)
C44 C43 H43A 109.5
C44 C43 H43B 109.5
H43A C43 H43B 109.5
C44 C43 H43C 109.5
H43A C43 H43C 109.5
H43B C43 H43C 109.5
O15 C44 C45 121.4(4)
O15 C44 C43 121.8(5)
C45 C44 C43 116.7(4)
C44 C45 H45A 109.5
C44 C45 H45B 109.5
H45A C45 H45B 109.5
C44 C45 H45C 109.5
H45A C45 H45C 109.5
H45B C45 H45C 109.5

loop_
_geom_bond_atom_site_label_1
_geom_bond_atom_site_label_2
_geom_bond_distance
S1 C3 1.748(4)
S1 B10 1.869(4)
S2 C4 1.757(3)
S2 B20 1.864(4)
O1 C7 1.195(4)
O2 C7 1.351(4)
O2 C8 1.441(4)
O3 C13 1.410(4)
O3 C9 1.425(4)
O4 C14 1.433(4)
O4 C10 1.445(4)
O5 C14 1.409(4)
O5 C11 1.429(4)
O6 C12 1.413(4)
O6 C17 1.421(4)
O7 C13 1.414(5)
O7 C17 1.432(5)
N1 C3 1.313(4)
N1 C5 1.347(4)
N2 C4 1.331(4)
N2 C3 1.348(4)
N3 C4 1.331(4)
N3 C5 1.349(4)
N4 C5 1.337(4)
N4 C6 1.449(4)
N4 H1N4 0.86(4)
C1 B1 1.681(6)
C1 B2 1.693(7)
C1 B6 1.694(6)
C1 B3 1.696(7)
C1 B5 1.699(6)
C1 H1 0.96(4)
C2 B2 1.677(6)
C2 B1 1.692(6)
C2 B4 1.700(7)
C2 B9 1.706(6)
C2 B8 1.714(6)
C2 H2 0.96(4)
C6 C7 1.496(5)
C6 H6A 0.97(3)
C6 H6B 0.97(3)
C8 C9 1.511(5)
C8 H8A 1.03(4)
C8 H8B 1.00(3)
C9 C10 1.510(5)
C9 H9 1.07(3)
C10 C11 1.546(5)
C10 H10 1.07(3)
C11 C12 1.510(5)
C11 H11 1.00(3)
C12 C13 1.527(5)
C12 H12 1.04(3)
C13 H13 1.06(3)
C14 C15 1.499(6)
C14 C16 1.503(6)
C15 H15A 0.9800
C15 H15B 0.9800
C15 H15C 0.9800
C16 H16A 0.9800
C16 H16B 0.9800
C16 H16C 0.9800
C17 C19 1.499(6)
C17 C18 1.512(5)
C18 H18A 0.9800
C18 H18B 0.9800
C18 H18C 0.9800
C19 H19A 0.9800
C19 H19B 0.9800
C19 H19C 0.9800
C20 B11 1.690(6)
C20 B16 1.701(6)
C20 B12 1.702(7)
C20 B13 1.702(6)
C20 B15 1.709(6)
C20 H20 0.93(4)
C21 B11 1.681(7)
C21 B12 1.684(6)
C21 B14 1.695(6)
C21 B18 1.698(6)
C21 B19 1.721(6)
C21 H21 0.91(4)
B1 B3 1.744(7)
B1 B4 1.748(7)
B1 B2 1.779(8)
B1 H1X 1.12(4)
B2 B5 1.752(7)
B2 B9 1.767(6)
B2 H2X 1.06(4)
B3 B4 1.752(7)
B3 B6 1.765(7)
B3 B7 1.771(7)
B3 H3X 1.02(4)
B4 B7 1.769(7)
B4 B8 1.776(7)
B4 H4X 1.05(4)
B5 B9 1.758(6)
B5 B10 1.780(6)
B5 B6 1.782(7)
B5 H5X 0.99(3)
B6 B10 1.765(6)
B6 B7 1.772(7)
B6 H6X 1.16(4)
B7 B8 1.753(7)
B7 B10 1.784(7)
B7 H7X 1.11(3)
B8 B10 1.767(6)
B8 B9 1.791(6)
B8 H8X 1.04(3)
B9 B10 1.771(6)
B9 H9X 1.12(4)
B11 B14 1.748(7)
B11 B13 1.757(7)
B11 B12 1.788(7)
B11 H11X 1.10(3)
B12 B15 1.759(6)
B12 B19 1.765(6)
B12 H12X 1.05(3)
B13 B14 1.744(6)
B13 B17 1.766(6)
B13 B16 1.780(6)
B13 H13X 1.08(4)
B14 B18 1.776(7)
B14 B17 1.776(6)
B14 H14X 1.08(3)
B15 B19 1.767(6)
B15 B16 1.777(6)
B15 B20 1.781(6)
B15 H15X 1.02(3)
B16 B17 1.767(6)
B16 B20 1.772(6)
B16 H16X 1.04(4)
B17 B18 1.775(6)
B17 B20 1.785(6)
B17 H17X 1.07(3)
B18 B20 1.768(6)
B18 B19 1.769(6)
B18 H18X 1.07(3)
B19 B20 1.766(6)
B19 H19X 1.11(4)
S3 C24 1.761(3)
S3 B30 1.867(4)
S4 C25 1.758(4)
S4 B40 1.870(4)
O8 C28 1.189(4)
O9 C28 1.344(4)
O9 C29 1.443(4)
O10 C34 1.413(4)
O10 C30 1.437(4)
O11 C31 1.431(4)
O11 C35 1.434(4)
O12 C35 1.419(4)
O12 C32 1.425(4)
O13 C38 1.424(4)
O13 C33 1.432(4)
O14 C34 1.420(4)
O14 C38 1.433(4)
N5 C24 1.321(4)
N5 C26 1.349(4)
N6 C25 1.325(4)
N6 C24 1.329(4)
N7 C25 1.334(4)
N7 C26 1.355(4)
N8 C26 1.335(4)
N8 C27 1.441(4)
N8 H1N8 0.85(4)
C22 B22 1.681(6)
C22 B21 1.685(6)
C22 B26 1.695(6)
C22 B25 1.702(6)
C22 B23 1.707(6)
C22 H22 0.84(4)
C23 B21 1.680(6)
C23 B22 1.684(6)
C23 B29 1.696(6)
C23 B28 1.700(6)
C23 B24 1.706(7)
C23 H23 0.97(4)
C27 C28 1.516(5)
C27 H27A 0.97(3)
C27 H27B 0.99(4)
C29 C30 1.509(5)
C29 H29A 0.96(4)
C29 H29B 0.93(3)
C30 C31 1.509(5)
C30 H30 1.01(3)
C31 C32 1.541(5)
C31 H31 0.97(3)
C32 C33 1.511(5)
C32 H32 0.95(3)
C33 C34 1.518(5)
C33 H33 0.97(3)
C34 H34 1.03(3)
C35 C36 1.497(5)
C35 C37 1.509(5)
C36 H36A 0.9800
C36 H36B 0.9800
C36 H36C 0.9800
C37 H37A 0.9800
C37 H37B 0.9800
C37 H37C 0.9800
C38 C40 1.506(5)
C38 C39 1.514(5)
C39 H39A 0.9800
C39 H39B 0.9800
C39 H39C 0.9800
C40 H40A 0.9800
C40 H40B 0.9800
C40 H40C 0.9800
C41 B31 1.692(6)
C41 B33 1.695(6)
C41 B32 1.703(7)
C41 B36 1.713(6)
C41 B35 1.720(6)
C41 H41 1.05(4)
C42 B31 1.676(7)
C42 B32 1.678(6)
C42 B38 1.702(6)
C42 B34 1.704(7)
C42 B39 1.712(6)
C42 H42 0.90(3)
B21 B23 1.759(7)
B21 B22 1.762(7)
B21 B24 1.765(7)
B21 H21X 1.03(4)
B22 B29 1.758(7)
B22 B25 1.761(6)
B22 H22X 1.14(4)
B23 B27 1.765(7)
B23 B24 1.766(7)
B23 B26 1.782(7)
B23 H23X 1.07(4)
B24 B27 1.768(7)
B24 B28 1.777(7)
B24 H24X 1.04(3)
B25 B29 1.772(6)
B25 B30 1.778(6)
B25 B26 1.785(6)
B25 H25X 0.99(3)
B26 B30 1.768(6)
B26 B27 1.769(6)
B26 H26X 1.08(3)
B27 B28 1.768(6)
B27 B30 1.794(6)
B27 H27X 1.05(4)
B28 B30 1.763(6)
B28 B29 1.772(7)
B28 H28X 1.07(3)
B29 B30 1.785(6)
B29 H29X 1.07(4)
B31 B33 1.737(7)
B31 B34 1.757(7)
B31 B32 1.779(7)
B31 H31X 1.02(4)
B32 B39 1.757(7)
B32 B35 1.758(6)
B32 H32X 1.06(3)
B33 B34 1.729(7)
B33 B36 1.754(6)
B33 B37 1.757(6)
B33 H33X 1.03(4)
B34 B37 1.757(6)
B34 B38 1.771(7)
B34 H34X 1.02(3)
B35 B36 1.773(6)
B35 B39 1.774(6)
B35 B40 1.776(6)
B35 H35X 1.17(3)
B36 B40 1.771(6)
B36 B37 1.772(6)
B36 H36X 1.11(4)
B37 B38 1.766(7)
B37 B40 1.778(6)
B37 H37X 1.13(4)
B38 B40 1.780(6)
B38 B39 1.782(6)
B38 H38X 1.01(3)
B39 B40 1.782(6)
B39 H39X 1.11(4)
O15 C44 1.210(5)
C43 C44 1.490(6)
C43 H43A 0.9800
C43 H43B 0.9800
C43 H43C 0.9800
C44 C45 1.487(6)
C45 H45A 0.9800
C45 H45B 0.9800
C45 H45C 0.9800

loop_
_geom_hbond_atom_site_label_D
_geom_hbond_atom_site_label_H
_geom_hbond_atom_site_label_A
_geom_hbond_distance_DH
_geom_hbond_distance_HA
_geom_hbond_distance_DA
_geom_hbond_angle_DHA
_geom_hbond_publ_flag
N4 H1N4 N7 0.86(4) 2.14(4) 2.994(4) 173(4) yes
N8 H1N8 N3 0.85(4) 2.17(4) 3.025(4) 176(4) yes
